data_7014190
loop_
_publ_author_name
'Schneider, Daniel'
'Schier, Annette'
'Schmidbaur, Hubert'

_publ_section_title
;
 Governing the oxidative addition of iodine to gold(I) complexes by
 ligand tuning.
;
_journal_issue 13
_journal_name_full 'Dalton transactions (Cambridge, England : 2003)'
_journal_page_first 1995
_journal_page_last 2005
_journal_paper_doi 10.1039/b403005b
_journal_year 2004
_chemical_formula_moiety '[(oTol3P)AuI]'
_chemical_formula_sum 'C21 H21 Au I P'
_chemical_formula_weight 628.21
_chemical_name_systematic
;
?
;
_space_group_IT_number 61
_symmetry_cell_setting orthorhombic
_symmetry_space_group_name_Hall '-P 2ac 2ab'
_symmetry_space_group_name_H-M 'P b c a'
_atom_sites_solution_hydrogens geom
_atom_sites_solution_primary direct
_atom_sites_solution_secondary difmap
_audit_creation_method SHELXL-97
_cell_angle_alpha 90.00
_cell_angle_beta 90.00
_cell_angle_gamma 90.00
_cell_formula_units_Z 16
_cell_length_a 14.0151(2)
_cell_length_b 20.1112(2)
_cell_length_c 28.2688(4)
_cell_measurement_reflns_used 208102
_cell_measurement_temperature 143(2)
_cell_volume 7967.86(18)
_computing_cell_refinement HKL2000
_computing_data_collection XPRESS
_computing_data_reduction HKL2000
_computing_molecular_graphics SHELXTL-PLUS
_computing_publication_material 'SHELXL-97 (Sheldrick, 1997)'
_computing_structure_refinement 'SHELXL-97 (Sheldrick, 1997)'
_computing_structure_solution 'SHELXS-97 (Sheldrick, 1990)'
_diffrn_ambient_temperature 143(2)
_diffrn_measured_fraction_theta_full 0.950
_diffrn_measured_fraction_theta_max 0.950
_diffrn_measurement_device_type 'Nonius DIP 2020 HU'
_diffrn_measurement_method phi-rotation
_diffrn_radiation_monochromator graphite
_diffrn_radiation_source 'fine-focus sealed tube'
_diffrn_radiation_type MoK\a
_diffrn_radiation_wavelength 0.71073
_diffrn_reflns_av_R_equivalents 0.062
_diffrn_reflns_av_sigmaI/netI 0.046
_diffrn_reflns_limit_h_max 17
_diffrn_reflns_limit_h_min -17
_diffrn_reflns_limit_k_max 23
_diffrn_reflns_limit_k_min -23
_diffrn_reflns_limit_l_max 36
_diffrn_reflns_limit_l_min -36
_diffrn_reflns_number 208102
_diffrn_reflns_theta_full 27.20
_diffrn_reflns_theta_max 27.20
_diffrn_reflns_theta_min 3.16
_exptl_absorpt_coefficient_mu 9.015
_exptl_absorpt_correction_T_max 0.852
_exptl_absorpt_correction_T_min 0.526
_exptl_absorpt_correction_type DELABS
_exptl_crystal_colour colorless
_exptl_crystal_density_diffrn 2.095
_exptl_crystal_density_method 'not measured'
_exptl_crystal_description needle
_exptl_crystal_F_000 4704
_exptl_crystal_size_max 0.50
_exptl_crystal_size_mid 0.10
_exptl_crystal_size_min 0.02
_refine_diff_density_max 3.864
_refine_diff_density_min -3.306
_refine_diff_density_rms 0.129
_refine_ls_extinction_method none
_refine_ls_goodness_of_fit_ref 1.055
_refine_ls_hydrogen_treatment mixed
_refine_ls_matrix_type full
_refine_ls_number_parameters 439
_refine_ls_number_reflns 8431
_refine_ls_number_restraints 0
_refine_ls_restrained_S_all 1.055
_refine_ls_R_factor_all 0.0386
_refine_ls_R_factor_gt 0.0330
_refine_ls_shift/su_max 0.001
_refine_ls_shift/su_mean 0.000
_refine_ls_structure_factor_coef Fsqd
_refine_ls_weighting_details 'calc w=1/[\s^2^(Fo^2^)+(0.0250P)^2^+45.1985P] where P=(Fo^2^+2Fc^2^)/3'
_refine_ls_weighting_scheme calc
_refine_ls_wR_factor_gt 0.0696
_refine_ls_wR_factor_ref 0.0719
_reflns_number_gt 7618
_reflns_number_total 8431
_reflns_threshold_expression >2sigma(I)
_cod_data_source_file b403005b.txt
_cod_data_source_block '[(oTol3P)AuI]'
_cod_original_sg_symbol_H-M Pbca
_cod_database_code 7014190

loop_
_symmetry_equiv_pos_as_xyz
'x, y, z'
'-x+1/2, -y, z+1/2'
'-x, y+1/2, -z+1/2'
'x+1/2, -y+1/2, -z'
'-x, -y, -z'
'x-1/2, y, -z-1/2'
'x, -y-1/2, z-1/2'
'-x-1/2, y-1/2, z'

loop_
_atom_site_label
_atom_site_type_symbol
_atom_site_fract_x
_atom_site_fract_y
_atom_site_fract_z
_atom_site_U_iso_or_equiv
_atom_site_adp_type
_atom_site_occupancy
_atom_site_symmetry_multiplicity
_atom_site_calc_flag
_atom_site_refinement_flags
_atom_site_disorder_assembly
_atom_site_disorder_group
Au1 Au 0.286139(14) 0.033115(11) 0.510952(7) 0.02840(6) Uani 1 1 d . . .
I1 I 0.32607(3) 0.122114(19) 0.573013(13) 0.03312(9) Uani 1 1 d . . .
P1 P 0.25999(9) -0.04430(7) 0.45392(5) 0.0256(3) Uani 1 1 d . . .
Au2 Au 0.273730(15) 0.138784(10) 0.233282(7) 0.02868(6) Uani 1 1 d . . .
I2 I 0.26603(4) 0.05412(2) 0.166027(15) 0.04960(12) Uani 1 1 d . . .
P2 P 0.26787(9) 0.21629(7) 0.29128(5) 0.0241(3) Uani 1 1 d . . .
C111 C 0.1350(4) -0.0564(3) 0.43798(18) 0.0285(11) Uani 1 1 d . . .
C112 C 0.0719(4) -0.0025(3) 0.43340(19) 0.0307(11) Uani 1 1 d . . .
C113 C -0.0208(4) -0.0158(3) 0.4183(2) 0.0413(14) Uani 1 1 d . . .
H11A H -0.0643 0.0201 0.4150 0.050 Uiso 1 1 calc R . .
C114 C -0.0513(4) -0.0794(4) 0.4079(2) 0.0441(15) Uani 1 1 d . . .
H11B H -0.1147 -0.0867 0.3972 0.053 Uiso 1 1 calc R . .
C115 C 0.0105(4) -0.1323(3) 0.4131(2) 0.0396(14) Uani 1 1 d . . .
H11C H -0.0104 -0.1764 0.4067 0.048 Uiso 1 1 calc R . .
C116 C 0.1032(4) -0.1206(3) 0.4275(2) 0.0344(12) Uani 1 1 d . . .
H11D H 0.1462 -0.1569 0.4304 0.041 Uiso 1 1 calc R . .
C117 C 0.0995(5) 0.0688(3) 0.4438(2) 0.0411(14) Uani 1 1 d . . .
H11E H 0.1615 0.0785 0.4293 0.049 Uiso 1 1 calc R . .
H11F H 0.1037 0.0753 0.4781 0.049 Uiso 1 1 calc R . .
H11G H 0.0511 0.0988 0.4307 0.049 Uiso 1 1 calc R . .
C121 C 0.3192(4) -0.0248(2) 0.39744(18) 0.0255(10) Uani 1 1 d . . .
C122 C 0.4145(3) -0.0030(3) 0.39587(19) 0.0271(11) Uani 1 1 d . . .
C123 C 0.4550(4) 0.0083(3) 0.3519(2) 0.0335(12) Uani 1 1 d . . .
H12A H 0.5198 0.0219 0.3501 0.040 Uiso 1 1 calc R . .
C124 C 0.4033(4) 0.0004(3) 0.31024(19) 0.0320(12) Uani 1 1 d . . .
H12B H 0.4325 0.0093 0.2806 0.038 Uiso 1 1 calc R . .
C125 C 0.3101(4) -0.0202(3) 0.31217(19) 0.0312(12) Uani 1 1 d . . .
H12C H 0.2745 -0.0257 0.2838 0.037 Uiso 1 1 calc R . .
C126 C 0.2677(4) -0.0332(3) 0.35571(18) 0.0285(11) Uani 1 1 d . . .
H12D H 0.2034 -0.0480 0.3570 0.034 Uiso 1 1 calc R . .
C127 C 0.4739(4) 0.0070(3) 0.4396(2) 0.0329(12) Uani 1 1 d . . .
H12E H 0.4760 -0.0345 0.4578 0.039 Uiso 1 1 calc R . .
H12F H 0.4455 0.0422 0.4591 0.039 Uiso 1 1 calc R . .
H12G H 0.5388 0.0199 0.4306 0.039 Uiso 1 1 calc R . .
C131 C 0.3041(4) -0.1263(3) 0.47097(19) 0.0283(11) Uani 1 1 d . . .
C132 C 0.2696(4) -0.1588(3) 0.51205(19) 0.0342(12) Uani 1 1 d . . .
C133 C 0.3079(4) -0.2204(3) 0.5240(2) 0.0387(13) Uani 1 1 d . . .
H13A H 0.2859 -0.2424 0.5517 0.046 Uiso 1 1 calc R . .
C134 C 0.3770(4) -0.2501(3) 0.4965(2) 0.0391(14) Uani 1 1 d . . .
H13B H 0.4017 -0.2923 0.5054 0.047 Uiso 1 1 calc R . .
C135 C 0.4106(4) -0.2192(3) 0.4564(2) 0.0357(13) Uani 1 1 d . . .
H13C H 0.4582 -0.2399 0.4375 0.043 Uiso 1 1 calc R . .
C136 C 0.3742(4) -0.1573(3) 0.44381(19) 0.0312(12) Uani 1 1 d . . .
H13D H 0.3975 -0.1359 0.4162 0.037 Uiso 1 1 calc R . .
C137 C 0.1910(5) -0.1297(4) 0.5419(2) 0.0513(17) Uani 1 1 d . . .
H13E H 0.1860 -0.1547 0.5716 0.062 Uiso 1 1 calc R . .
H13F H 0.1304 -0.1326 0.5247 0.062 Uiso 1 1 calc R . .
H13G H 0.2053 -0.0831 0.5489 0.062 Uiso 1 1 calc R . .
C211 C 0.3094(4) 0.2973(3) 0.27088(18) 0.0268(11) Uani 1 1 d . . .
C212 C 0.2742(4) 0.3262(3) 0.22922(18) 0.0312(12) Uani 1 1 d . . .
C213 C 0.3119(4) 0.3871(3) 0.2147(2) 0.0350(12) Uani 1 1 d . . .
H21A H 0.2884 0.4073 0.1866 0.042 Uiso 1 1 calc R . .
C214 C 0.3823(4) 0.4187(3) 0.2403(2) 0.0361(13) Uani 1 1 d . . .
H21B H 0.4075 0.4598 0.2294 0.043 Uiso 1 1 calc R . .
C215 C 0.4165(4) 0.3912(3) 0.2817(2) 0.0365(13) Uani 1 1 d . . .
H21C H 0.4645 0.4133 0.2994 0.044 Uiso 1 1 calc R . .
C216 C 0.3800(4) 0.3308(3) 0.29706(19) 0.0301(11) Uani 1 1 d . . .
H21D H 0.4030 0.3118 0.3256 0.036 Uiso 1 1 calc R . .
C217 C 0.1959(4) 0.2958(3) 0.1995(2) 0.0392(13) Uani 1 1 d . . .
H21E H 0.1843 0.3238 0.1717 0.047 Uiso 1 1 calc R . .
H21F H 0.1373 0.2925 0.2182 0.047 Uiso 1 1 calc R . .
H21G H 0.2153 0.2512 0.1892 0.047 Uiso 1 1 calc R . .
C221 C 0.1460(4) 0.2286(3) 0.31196(17) 0.0250(10) Uani 1 1 d . . .
C222 C 0.0856(4) 0.1746(3) 0.32317(18) 0.0267(11) Uani 1 1 d . . .
C223 C -0.0067(4) 0.1881(3) 0.33758(19) 0.0323(12) Uani 1 1 d . . .
H22A H -0.0478 0.1521 0.3452 0.039 Uiso 1 1 calc R . .
C224 C -0.0411(4) 0.2529(3) 0.34117(19) 0.0342(12) Uani 1 1 d . . .
H22B H -0.1053 0.2607 0.3505 0.041 Uiso 1 1 calc R . .
C225 C 0.0178(4) 0.3053(3) 0.3312(2) 0.0351(13) Uani 1 1 d . . .
H22C H -0.0050 0.3496 0.3342 0.042 Uiso 1 1 calc R . .
C226 C 0.1113(4) 0.2935(3) 0.31664(19) 0.0295(11) Uani 1 1 d . . .
H22D H 0.1520 0.3300 0.3098 0.035 Uiso 1 1 calc R . .
C227 C 0.1181(4) 0.1033(3) 0.3194(2) 0.0360(13) Uani 1 1 d . . .
H22E H 0.1810 0.0986 0.3342 0.043 Uiso 1 1 calc R . .
H22F H 0.1221 0.0905 0.2860 0.043 Uiso 1 1 calc R . .
H22G H 0.0722 0.0744 0.3356 0.043 Uiso 1 1 calc R . .
C231 C 0.3389(4) 0.1981(3) 0.34418(18) 0.0269(11) Uani 1 1 d . . .
C232 C 0.4360(4) 0.1806(3) 0.3403(2) 0.0305(11) Uani 1 1 d . . .
C233 C 0.4866(4) 0.1709(3) 0.3821(2) 0.0356(13) Uani 1 1 d . . .
H23A H 0.5526 0.1604 0.3803 0.043 Uiso 1 1 calc R . .
C234 C 0.4444(5) 0.1761(3) 0.4262(2) 0.0383(13) Uani 1 1 d . . .
H23B H 0.4811 0.1690 0.4540 0.046 Uiso 1 1 calc R . .
C235 C 0.3482(4) 0.1916(3) 0.4296(2) 0.0367(13) Uani 1 1 d . . .
H23C H 0.3181 0.1940 0.4596 0.044 Uiso 1 1 calc R . .
C236 C 0.2962(4) 0.2034(3) 0.38855(19) 0.0313(12) Uani 1 1 d . . .
H23D H 0.2308 0.2154 0.3908 0.038 Uiso 1 1 calc R . .
C237 C 0.4867(4) 0.1732(3) 0.2937(2) 0.0368(13) Uani 1 1 d . . .
H23E H 0.4526 0.1409 0.2740 0.044 Uiso 1 1 calc R . .
H23F H 0.5520 0.1575 0.2992 0.044 Uiso 1 1 calc R . .
H23G H 0.4885 0.2162 0.2775 0.044 Uiso 1 1 calc R . .

loop_
_atom_site_aniso_label
_atom_site_aniso_U_11
_atom_site_aniso_U_22
_atom_site_aniso_U_33
_atom_site_aniso_U_23
_atom_site_aniso_U_13
_atom_site_aniso_U_12
Au1 0.02767(11) 0.03037(12) 0.02717(10) -0.00595(8) -0.00285(8) 0.00238(8)
I1 0.03265(19) 0.0353(2) 0.03141(18) -0.00854(14) -0.00261(14) 0.00003(14)
P1 0.0241(6) 0.0265(7) 0.0262(6) -0.0039(5) -0.0019(5) 0.0027(5)
Au2 0.03111(11) 0.02761(12) 0.02731(10) -0.00284(7) 0.00451(8) -0.00210(8)
I2 0.0677(3) 0.0407(2) 0.0404(2) -0.01413(17) 0.0214(2) -0.0207(2)
P2 0.0235(6) 0.0239(7) 0.0248(6) -0.0003(5) 0.0007(5) 0.0011(5)
C111 0.026(3) 0.032(3) 0.028(3) -0.005(2) 0.003(2) -0.001(2)
C112 0.024(3) 0.040(3) 0.028(3) -0.003(2) -0.002(2) 0.004(2)
C113 0.032(3) 0.053(4) 0.038(3) -0.009(3) -0.001(2) 0.009(3)
C114 0.021(3) 0.063(4) 0.048(4) -0.011(3) -0.001(2) -0.004(3)
C115 0.032(3) 0.046(4) 0.041(3) -0.005(3) 0.004(2) -0.013(3)
C116 0.031(3) 0.038(3) 0.034(3) -0.004(2) 0.000(2) 0.000(2)
C117 0.043(3) 0.034(3) 0.046(3) -0.010(3) -0.008(3) 0.013(3)
C121 0.024(2) 0.021(3) 0.032(3) -0.0002(19) 0.000(2) 0.0044(19)
C122 0.020(2) 0.030(3) 0.032(3) -0.003(2) -0.004(2) 0.004(2)
C123 0.029(3) 0.034(3) 0.037(3) 0.000(2) 0.002(2) -0.001(2)
C124 0.035(3) 0.033(3) 0.028(3) 0.001(2) 0.003(2) 0.003(2)
C125 0.033(3) 0.034(3) 0.026(3) -0.002(2) -0.006(2) 0.007(2)
C126 0.028(3) 0.028(3) 0.030(3) -0.006(2) -0.002(2) 0.003(2)
C127 0.023(3) 0.040(3) 0.035(3) 0.002(2) -0.007(2) 0.001(2)
C131 0.028(3) 0.030(3) 0.027(3) -0.002(2) -0.002(2) -0.002(2)
C132 0.038(3) 0.039(3) 0.026(3) 0.000(2) -0.002(2) -0.006(2)
C133 0.048(4) 0.037(3) 0.031(3) 0.004(2) -0.008(3) -0.007(3)
C134 0.046(4) 0.028(3) 0.044(3) 0.001(2) -0.012(3) 0.001(2)
C135 0.038(3) 0.028(3) 0.041(3) -0.004(2) -0.004(2) 0.005(2)
C136 0.034(3) 0.031(3) 0.029(3) -0.003(2) -0.002(2) 0.002(2)
C137 0.059(4) 0.057(5) 0.038(4) 0.002(3) 0.014(3) 0.005(3)
C211 0.023(2) 0.027(3) 0.029(3) 0.002(2) 0.005(2) 0.0027(19)
C212 0.030(3) 0.038(3) 0.026(3) 0.000(2) 0.006(2) -0.001(2)
C213 0.038(3) 0.033(3) 0.034(3) 0.005(2) 0.009(2) 0.005(2)
C214 0.038(3) 0.026(3) 0.045(3) 0.005(2) 0.013(3) 0.000(2)
C215 0.035(3) 0.032(3) 0.043(3) -0.006(2) 0.007(2) -0.006(2)
C216 0.026(3) 0.032(3) 0.032(3) -0.002(2) 0.000(2) 0.000(2)
C217 0.046(4) 0.039(4) 0.032(3) 0.006(2) -0.005(3) -0.001(3)
C221 0.024(2) 0.026(3) 0.025(2) 0.0000(19) -0.0025(19) 0.0001(19)
C222 0.024(3) 0.032(3) 0.024(2) -0.002(2) -0.0004(19) -0.002(2)
C223 0.027(3) 0.043(3) 0.027(3) -0.004(2) 0.001(2) -0.005(2)
C224 0.025(3) 0.046(4) 0.032(3) -0.002(2) -0.002(2) 0.007(2)
C225 0.034(3) 0.039(3) 0.032(3) -0.001(2) -0.002(2) 0.012(2)
C226 0.029(3) 0.028(3) 0.032(3) 0.000(2) 0.000(2) 0.004(2)
C227 0.035(3) 0.032(3) 0.041(3) 0.003(2) 0.008(2) -0.006(2)
C231 0.029(3) 0.024(3) 0.028(3) -0.0002(19) -0.002(2) 0.002(2)
C232 0.029(3) 0.024(3) 0.039(3) 0.000(2) -0.001(2) 0.000(2)
C233 0.033(3) 0.027(3) 0.047(3) 0.003(2) -0.009(2) 0.002(2)
C234 0.046(4) 0.031(3) 0.038(3) 0.001(2) -0.015(3) -0.002(2)
C235 0.047(3) 0.034(3) 0.029(3) 0.001(2) 0.000(2) 0.001(2)
C236 0.036(3) 0.027(3) 0.031(3) 0.000(2) 0.001(2) -0.001(2)
C237 0.027(3) 0.043(4) 0.040(3) 0.000(3) 0.002(2) 0.003(2)

loop_
_atom_type_symbol
_atom_type_description
_atom_type_scat_dispersion_real
_atom_type_scat_dispersion_imag
_atom_type_scat_source
C C 0.0033 0.0016 'International Tables Vol C Tables 4.2.6.8 and 6.1.1.4'
H H 0.0000 0.0000 'International Tables Vol C Tables 4.2.6.8 and 6.1.1.4'
P P 0.1023 0.0942 'International Tables Vol C Tables 4.2.6.8 and 6.1.1.4'
I I -0.4742 1.8119 'International Tables Vol C Tables 4.2.6.8 and 6.1.1.4'
Au Au -2.0133 8.8022 'International Tables Vol C Tables 4.2.6.8 and 6.1.1.4'

loop_
_geom_angle_atom_site_label_1
_geom_angle_atom_site_label_2
_geom_angle_atom_site_label_3
_geom_angle
_geom_angle_site_symmetry_1
_geom_angle_site_symmetry_3
_geom_angle_publ_flag
P1 Au1 I1 176.35(4) . . ?
C111 P1 C131 105.7(2) . . ?
C111 P1 C121 104.3(2) . . ?
C131 P1 C121 105.6(2) . . ?
C111 P1 Au1 114.92(17) . . ?
C131 P1 Au1 112.16(17) . . ?
C121 P1 Au1 113.39(17) . . ?
P2 Au2 I2 175.19(4) . . ?
C221 P2 C211 106.2(2) . . ?
C221 P2 C231 105.9(2) . . ?
C211 P2 C231 105.2(2) . . ?
C221 P2 Au2 111.07(17) . . ?
C211 P2 Au2 112.01(17) . . ?
C231 P2 Au2 115.72(17) . . ?
C116 C111 C112 119.5(5) . . ?
C116 C111 P1 118.8(4) . . ?
C112 C111 P1 121.6(4) . . ?
C113 C112 C111 117.9(5) . . ?
C113 C112 C117 118.6(5) . . ?
C111 C112 C117 123.5(5) . . ?
C114 C113 C112 122.1(6) . . ?
C114 C113 H11A 118.9 . . ?
C112 C113 H11A 118.9 . . ?
C113 C114 C115 119.8(5) . . ?
C113 C114 H11B 120.1 . . ?
C115 C114 H11B 120.1 . . ?
C114 C115 C116 119.3(6) . . ?
C114 C115 H11C 120.4 . . ?
C116 C115 H11C 120.4 . . ?
C115 C116 C111 121.3(6) . . ?
C115 C116 H11D 119.3 . . ?
C111 C116 H11D 119.3 . . ?
C112 C117 H11E 109.5 . . ?
C112 C117 H11F 109.5 . . ?
H11E C117 H11F 109.5 . . ?
C112 C117 H11G 109.5 . . ?
H11E C117 H11G 109.5 . . ?
H11F C117 H11G 109.5 . . ?
C126 C121 C122 120.2(5) . . ?
C126 C121 P1 118.4(4) . . ?
C122 C121 P1 121.4(4) . . ?
C123 C122 C121 117.9(5) . . ?
C123 C122 C127 119.3(5) . . ?
C121 C122 C127 122.7(5) . . ?
C122 C123 C124 121.9(5) . . ?
C122 C123 H12A 119.1 . . ?
C124 C123 H12A 119.1 . . ?
C125 C124 C123 119.8(5) . . ?
C125 C124 H12B 120.1 . . ?
C123 C124 H12B 120.1 . . ?
C124 C125 C126 119.9(5) . . ?
C124 C125 H12C 120.1 . . ?
C126 C125 H12C 120.1 . . ?
C125 C126 C121 120.4(5) . . ?
C125 C126 H12D 119.8 . . ?
C121 C126 H12D 119.8 . . ?
C122 C127 H12E 109.5 . . ?
C122 C127 H12F 109.5 . . ?
H12E C127 H12F 109.5 . . ?
C122 C127 H12G 109.5 . . ?
H12E C127 H12G 109.5 . . ?
H12F C127 H12G 109.5 . . ?
C136 C131 C132 119.0(5) . . ?
C136 C131 P1 119.8(4) . . ?
C132 C131 P1 121.1(4) . . ?
C133 C132 C131 118.6(5) . . ?
C133 C132 C137 119.4(5) . . ?
C131 C132 C137 122.0(6) . . ?
C134 C133 C132 121.3(6) . . ?
C134 C133 H13A 119.4 . . ?
C132 C133 H13A 119.4 . . ?
C135 C134 C133 120.7(6) . . ?
C135 C134 H13B 119.7 . . ?
C133 C134 H13B 119.7 . . ?
C134 C135 C136 119.3(6) . . ?
C134 C135 H13C 120.4 . . ?
C136 C135 H13C 120.4 . . ?
C135 C136 C131 121.2(5) . . ?
C135 C136 H13D 119.4 . . ?
C131 C136 H13D 119.4 . . ?
C132 C137 H13E 109.5 . . ?
C132 C137 H13F 109.5 . . ?
H13E C137 H13F 109.5 . . ?
C132 C137 H13G 109.5 . . ?
H13E C137 H13G 109.5 . . ?
H13F C137 H13G 109.5 . . ?
C212 C211 C216 119.4(5) . . ?
C212 C211 P2 121.5(4) . . ?
C216 C211 P2 119.1(4) . . ?
C213 C212 C211 118.5(5) . . ?
C213 C212 C217 117.8(5) . . ?
C211 C212 C217 123.7(5) . . ?
C214 C213 C212 121.4(5) . . ?
C214 C213 H21A 119.3 . . ?
C212 C213 H21A 119.3 . . ?
C215 C214 C213 120.6(5) . . ?
C215 C214 H21B 119.7 . . ?
C213 C214 H21B 119.7 . . ?
C214 C215 C216 119.3(6) . . ?
C214 C215 H21C 120.4 . . ?
C216 C215 H21C 120.4 . . ?
C215 C216 C211 120.9(5) . . ?
C215 C216 H21D 119.6 . . ?
C211 C216 H21D 119.6 . . ?
C212 C217 H21E 109.5 . . ?
C212 C217 H21F 109.5 . . ?
H21E C217 H21F 109.5 . . ?
C212 C217 H21G 109.5 . . ?
H21E C217 H21G 109.5 . . ?
H21F C217 H21G 109.5 . . ?
C226 C221 C222 119.2(5) . . ?
C226 C221 P2 118.8(4) . . ?
C222 C221 P2 122.0(4) . . ?
C223 C222 C221 118.4(5) . . ?
C223 C222 C227 119.3(5) . . ?
C221 C222 C227 122.3(5) . . ?
C222 C223 C224 121.9(5) . . ?
C222 C223 H22A 119.0 . . ?
C224 C223 H22A 119.0 . . ?
C225 C224 C223 119.8(5) . . ?
C225 C224 H22B 120.1 . . ?
C223 C224 H22B 120.1 . . ?
C224 C225 C226 119.8(5) . . ?
C224 C225 H22C 120.1 . . ?
C226 C225 H22C 120.1 . . ?
C225 C226 C221 120.8(5) . . ?
C225 C226 H22D 119.6 . . ?
C221 C226 H22D 119.6 . . ?
C222 C227 H22E 109.5 . . ?
C222 C227 H22F 109.5 . . ?
H22E C227 H22F 109.5 . . ?
C222 C227 H22G 109.5 . . ?
H22E C227 H22G 109.5 . . ?
H22F C227 H22G 109.5 . . ?
C236 C231 C232 120.3(5) . . ?
C236 C231 P2 119.1(4) . . ?
C232 C231 P2 120.6(4) . . ?
C233 C232 C231 117.3(5) . . ?
C233 C232 C237 119.3(5) . . ?
C231 C232 C237 123.3(5) . . ?
C234 C233 C232 122.5(5) . . ?
C234 C233 H23A 118.8 . . ?
C232 C233 H23A 118.8 . . ?
C233 C234 C235 119.6(5) . . ?
C233 C234 H23B 120.2 . . ?
C235 C234 H23B 120.2 . . ?
C234 C235 C236 119.4(5) . . ?
C234 C235 H23C 120.3 . . ?
C236 C235 H23C 120.3 . . ?
C235 C236 C231 120.8(5) . . ?
C235 C236 H23D 119.6 . . ?
C231 C236 H23D 119.6 . . ?
C232 C237 H23E 109.5 . . ?
C232 C237 H23F 109.5 . . ?
H23E C237 H23F 109.5 . . ?
C232 C237 H23G 109.5 . . ?
H23E C237 H23G 109.5 . . ?
H23F C237 H23G 109.5 . . ?

loop_
_geom_bond_atom_site_label_1
_geom_bond_atom_site_label_2
_geom_bond_distance
_geom_bond_site_symmetry_2
_geom_bond_publ_flag
Au1 P1 2.2710(13) . ?
Au1 I1 2.5680(4) . ?
P1 C111 1.826(5) . ?
P1 C131 1.827(6) . ?
P1 C121 1.841(5) . ?
Au2 P2 2.2636(13) . ?
Au2 I2 2.5544(4) . ?
P2 C221 1.823(5) . ?
P2 C211 1.824(5) . ?
P2 C231 1.833(5) . ?
C111 C116 1.397(8) . ?
C111 C112 1.404(8) . ?
C112 C113 1.393(8) . ?
C112 C117 1.516(8) . ?
C113 C114 1.380(9) . ?
C113 H11A 0.9500 . ?
C114 C115 1.381(9) . ?
C114 H11B 0.9500 . ?
C115 C116 1.382(8) . ?
C115 H11C 0.9500 . ?
C116 H11D 0.9500 . ?
C117 H11E 0.9800 . ?
C117 H11F 0.9800 . ?
C117 H11G 0.9800 . ?
C121 C126 1.393(7) . ?
C121 C122 1.408(7) . ?
C122 C123 1.385(8) . ?
C122 C127 1.504(7) . ?
C123 C124 1.392(8) . ?
C123 H12A 0.9500 . ?
C124 C125 1.372(8) . ?
C124 H12B 0.9500 . ?
C125 C126 1.391(8) . ?
C125 H12C 0.9500 . ?
C126 H12D 0.9500 . ?
C127 H12E 0.9800 . ?
C127 H12F 0.9800 . ?
C127 H12G 0.9800 . ?
C131 C136 1.394(8) . ?
C131 C132 1.418(8) . ?
C132 C133 1.392(9) . ?
C132 C137 1.507(9) . ?
C133 C134 1.378(9) . ?
C133 H13A 0.9500 . ?
C134 C135 1.376(9) . ?
C134 H13B 0.9500 . ?
C135 C136 1.392(8) . ?
C135 H13C 0.9500 . ?
C136 H13D 0.9500 . ?
C137 H13E 0.9800 . ?
C137 H13F 0.9800 . ?
C137 H13G 0.9800 . ?
C211 C212 1.402(7) . ?
C211 C216 1.407(7) . ?
C212 C213 1.396(8) . ?
C212 C217 1.513(8) . ?
C213 C214 1.379(9) . ?
C213 H21A 0.9500 . ?
C214 C215 1.379(8) . ?
C214 H21B 0.9500 . ?
C215 C216 1.388(8) . ?
C215 H21C 0.9500 . ?
C216 H21D 0.9500 . ?
C217 H21E 0.9800 . ?
C217 H21F 0.9800 . ?
C217 H21G 0.9800 . ?
C221 C226 1.400(7) . ?
C221 C222 1.412(7) . ?
C222 C223 1.383(7) . ?
C222 C227 1.509(8) . ?
C223 C224 1.393(8) . ?
C223 H22A 0.9500 . ?
C224 C225 1.368(8) . ?
C224 H22B 0.9500 . ?
C225 C226 1.394(8) . ?
C225 H22C 0.9500 . ?
C226 H22D 0.9500 . ?
C227 H22E 0.9800 . ?
C227 H22F 0.9800 . ?
C227 H22G 0.9800 . ?
C231 C236 1.393(7) . ?
C231 C232 1.411(7) . ?
C232 C233 1.394(8) . ?
C232 C237 1.504(8) . ?
C233 C234 1.383(9) . ?
C233 H23A 0.9500 . ?
C234 C235 1.388(9) . ?
C234 H23B 0.9500 . ?
C235 C236 1.391(8) . ?
C235 H23C 0.9500 . ?
C236 H23D 0.9500 . ?
C237 H23E 0.9800 . ?
C237 H23F 0.9800 . ?
C237 H23G 0.9800 . ?

loop_
_geom_torsion_atom_site_label_1
_geom_torsion_atom_site_label_2
_geom_torsion_atom_site_label_3
_geom_torsion_atom_site_label_4
_geom_torsion
_geom_torsion_site_symmetry_1
_geom_torsion_site_symmetry_2
_geom_torsion_site_symmetry_3
_geom_torsion_site_symmetry_4
_geom_torsion_publ_flag
I1 Au1 P1 C111 -150.3(6) . . . . ?
I1 Au1 P1 C131 89.0(6) . . . . ?
I1 Au1 P1 C121 -30.4(6) . . . . ?
I2 Au2 P2 C221 28.3(5) . . . . ?
I2 Au2 P2 C211 -90.3(5) . . . . ?
I2 Au2 P2 C231 149.1(4) . . . . ?
C131 P1 C111 C116 -18.5(5) . . . . ?
C121 P1 C111 C116 92.5(5) . . . . ?
Au1 P1 C111 C116 -142.7(4) . . . . ?
C131 P1 C111 C112 165.2(4) . . . . ?
C121 P1 C111 C112 -83.7(5) . . . . ?
Au1 P1 C111 C112 41.0(5) . . . . ?
C116 C111 C112 C113 -0.2(8) . . . . ?
P1 C111 C112 C113 176.1(4) . . . . ?
C116 C111 C112 C117 -179.9(5) . . . . ?
P1 C111 C112 C117 -3.6(8) . . . . ?
C111 C112 C113 C114 0.0(9) . . . . ?
C117 C112 C113 C114 179.7(6) . . . . ?
C112 C113 C114 C115 0.9(10) . . . . ?
C113 C114 C115 C116 -1.6(9) . . . . ?
C114 C115 C116 C111 1.4(9) . . . . ?
C112 C111 C116 C115 -0.5(8) . . . . ?
P1 C111 C116 C115 -176.9(5) . . . . ?
C111 P1 C121 C126 -10.1(5) . . . . ?
C131 P1 C121 C126 101.0(4) . . . . ?
Au1 P1 C121 C126 -135.9(4) . . . . ?
C111 P1 C121 C122 170.9(4) . . . . ?
C131 P1 C121 C122 -78.0(5) . . . . ?
Au1 P1 C121 C122 45.2(5) . . . . ?
C126 C121 C122 C123 -1.2(8) . . . . ?
P1 C121 C122 C123 177.7(4) . . . . ?
C126 C121 C122 C127 -180.0(5) . . . . ?
P1 C121 C122 C127 -1.0(7) . . . . ?
C121 C122 C123 C124 1.8(8) . . . . ?
C127 C122 C123 C124 -179.5(5) . . . . ?
C122 C123 C124 C125 -1.1(9) . . . . ?
C123 C124 C125 C126 -0.1(8) . . . . ?
C124 C125 C126 C121 0.6(8) . . . . ?
C122 C121 C126 C125 0.1(8) . . . . ?
P1 C121 C126 C125 -178.9(4) . . . . ?
C111 P1 C131 C136 114.5(4) . . . . ?
C121 P1 C131 C136 4.4(5) . . . . ?
Au1 P1 C131 C136 -119.6(4) . . . . ?
C111 P1 C131 C132 -66.7(5) . . . . ?
C121 P1 C131 C132 -176.8(4) . . . . ?
Au1 P1 C131 C132 59.3(5) . . . . ?
C136 C131 C132 C133 0.7(8) . . . . ?
P1 C131 C132 C133 -178.2(4) . . . . ?
C136 C131 C132 C137 -177.3(6) . . . . ?
P1 C131 C132 C137 3.9(8) . . . . ?
C131 C132 C133 C134 -0.8(9) . . . . ?
C137 C132 C133 C134 177.2(6) . . . . ?
C132 C133 C134 C135 0.4(9) . . . . ?
C133 C134 C135 C136 0.1(9) . . . . ?
C134 C135 C136 C131 -0.2(8) . . . . ?
C132 C131 C136 C135 -0.2(8) . . . . ?
P1 C131 C136 C135 178.7(4) . . . . ?
C221 P2 C211 C212 -71.3(5) . . . . ?
C231 P2 C211 C212 176.7(4) . . . . ?
Au2 P2 C211 C212 50.1(5) . . . . ?
C221 P2 C211 C216 110.2(4) . . . . ?
C231 P2 C211 C216 -1.8(5) . . . . ?
Au2 P2 C211 C216 -128.4(4) . . . . ?
C216 C211 C212 C213 0.9(8) . . . . ?
P2 C211 C212 C213 -177.6(4) . . . . ?
C216 C211 C212 C217 -177.6(5) . . . . ?
P2 C211 C212 C217 3.9(8) . . . . ?
C211 C212 C213 C214 0.3(8) . . . . ?
C217 C212 C213 C214 178.9(5) . . . . ?
C212 C213 C214 C215 -1.1(9) . . . . ?
C213 C214 C215 C216 0.7(9) . . . . ?
C214 C215 C216 C211 0.5(8) . . . . ?
C212 C211 C216 C215 -1.3(8) . . . . ?
P2 C211 C216 C215 177.2(4) . . . . ?
C211 P2 C221 C226 -10.3(5) . . . . ?
C231 P2 C221 C226 101.3(4) . . . . ?
Au2 P2 C221 C226 -132.3(4) . . . . ?
C211 P2 C221 C222 169.5(4) . . . . ?
C231 P2 C221 C222 -79.0(5) . . . . ?
Au2 P2 C221 C222 47.4(4) . . . . ?
C226 C221 C222 C223 1.2(7) . . . . ?
P2 C221 C222 C223 -178.5(4) . . . . ?
C226 C221 C222 C227 -179.4(5) . . . . ?
P2 C221 C222 C227 0.8(7) . . . . ?
C221 C222 C223 C224 0.1(8) . . . . ?
C227 C222 C223 C224 -179.3(5) . . . . ?
C222 C223 C224 C225 -1.3(8) . . . . ?
C223 C224 C225 C226 1.2(8) . . . . ?
C224 C225 C226 C221 0.2(8) . . . . ?
C222 C221 C226 C225 -1.4(8) . . . . ?
P2 C221 C226 C225 178.4(4) . . . . ?
C221 P2 C231 C236 -6.8(5) . . . . ?
C211 P2 C231 C236 105.5(5) . . . . ?
Au2 P2 C231 C236 -130.3(4) . . . . ?
C221 P2 C231 C232 174.8(4) . . . . ?
C211 P2 C231 C232 -72.9(5) . . . . ?
Au2 P2 C231 C232 51.3(5) . . . . ?
C236 C231 C232 C233 -1.6(8) . . . . ?
P2 C231 C232 C233 176.7(4) . . . . ?
C236 C231 C232 C237 179.3(5) . . . . ?
P2 C231 C232 C237 -2.3(8) . . . . ?
C231 C232 C233 C234 1.8(8) . . . . ?
C237 C232 C233 C234 -179.1(5) . . . . ?
C232 C233 C234 C235 -0.1(9) . . . . ?
C233 C234 C235 C236 -1.7(9) . . . . ?
C234 C235 C236 C231 1.9(9) . . . . ?
C232 C231 C236 C235 -0.2(8) . . . . ?
P2 C231 C236 C235 -178.5(4) . . . . ?
